data_7716996
loop_
_publ_author_name
'Xu, Xuejuan'
'Parmentier, Jordan'
'Gourlaouen, Christophe'
'Jacques, B&#xe9;atrice'
'Dagorne, Samuel'

_publ_section_title
;
 Low coordinate Zn(II) organocations bearing extremely bulky NHC ligands:
 structural features, air-/water-tolerance and use in hydrosilylation and
 hydrogenation catalysis.
;
_journal_issue 38
_journal_name_full 'Dalton transactions (Cambridge, England : 2003)'
_journal_page_first 15849
_journal_page_last 15858
_journal_paper_doi 10.1039/d4dt02152e
_journal_volume 53
_journal_year 2024
_chemical_formula_moiety 'C24 B F20, C25 H37 N2 Zn'
_chemical_formula_sum 'C49 H37 B F20 N2 Zn'
_chemical_formula_weight 1109.98
_space_group_crystal_system monoclinic
_space_group_IT_number 14
_space_group_name_Hall '-P 2ybc'
_space_group_name_H-M_alt 'P 1 21/c 1'
_atom_sites_solution_hydrogens geom
_atom_sites_solution_primary direct
_atom_sites_solution_secondary difmap
_audit_creation_method SHELXL-2014/7
_audit_update_record
;
2024-07-26 deposited with the CCDC.	2024-09-12 downloaded from the CCDC.
;
_cell_angle_alpha 90
_cell_angle_beta 97.5580(10)
_cell_angle_gamma 90
_cell_formula_units_Z 4
_cell_length_a 12.4956(3)
_cell_length_b 21.2784(6)
_cell_length_c 17.7779(5)
_cell_measurement_reflns_used 9935
_cell_measurement_temperature 120(2)
_cell_measurement_theta_max 27.86
_cell_measurement_theta_min 2.24
_cell_volume 4685.8(2)
_computing_cell_refinement 'Bruker SAINT'
_computing_data_collection 'Bruker APEX3'
_computing_data_reduction 'Bruker SAINT'
_computing_molecular_graphics 'Bruker SHELXTL'
_computing_publication_material 'Bruker SHELXTL'
_computing_structure_refinement 'SHELXL-2014/7 (Sheldrick, 2014)'
_computing_structure_solution 'SHELXT 2014/5 (Sheldrick, 2014)'
_diffrn_ambient_temperature 120(2)
_diffrn_measured_fraction_theta_full 1.000
_diffrn_measured_fraction_theta_max 0.999
_diffrn_measurement_device_type 'Bruker PHOTON-III CPAD'
_diffrn_measurement_method '\f and \w shuterless scans'
_diffrn_radiation_type MoK\a
_diffrn_radiation_wavelength 0.71073
_diffrn_reflns_av_R_equivalents 0.0397
_diffrn_reflns_av_unetI/netI 0.0231
_diffrn_reflns_Laue_measured_fraction_full 1.000
_diffrn_reflns_Laue_measured_fraction_max 0.999
_diffrn_reflns_limit_h_max 16
_diffrn_reflns_limit_h_min -16
_diffrn_reflns_limit_k_max 28
_diffrn_reflns_limit_k_min -27
_diffrn_reflns_limit_l_max 23
_diffrn_reflns_limit_l_min -23
_diffrn_reflns_number 81255
_diffrn_reflns_point_group_measured_fraction_full 1.000
_diffrn_reflns_point_group_measured_fraction_max 0.999
_diffrn_reflns_theta_full 25.242
_diffrn_reflns_theta_max 27.917
_diffrn_reflns_theta_min 1.902
_diffrn_source 'Mo-ImuS 3.0 microfocus tube'
_exptl_absorpt_coefficient_mu 0.642
_exptl_absorpt_correction_T_max 0.7456
_exptl_absorpt_correction_T_min 0.6836
_exptl_absorpt_correction_type multi-scan
_exptl_absorpt_process_details sadabs
_exptl_crystal_colour colourless
_exptl_crystal_density_diffrn 1.573
_exptl_crystal_description plate
_exptl_crystal_F_000 2240
_exptl_crystal_size_max 0.220
_exptl_crystal_size_mid 0.200
_exptl_crystal_size_min 0.120
_platon_squeeze_details
;
 The residual electron density was assigned to half a molecule
 of the pentane solvent [88/4 = 22 e per asymmetric unit; half
 a molecule of C5H12 would give 21e].
;
_refine_diff_density_max 0.457
_refine_diff_density_min -0.673
_refine_diff_density_rms 0.057
_refine_ls_extinction_method none
_refine_ls_goodness_of_fit_ref 1.020
_refine_ls_hydrogen_treatment constr
_refine_ls_matrix_type full
_refine_ls_number_parameters 650
_refine_ls_number_reflns 11229
_refine_ls_number_restraints 0
_refine_ls_restrained_S_all 1.020
_refine_ls_R_factor_all 0.0491
_refine_ls_R_factor_gt 0.0373
_refine_ls_shift/su_max 0.003
_refine_ls_shift/su_mean 0.000
_refine_ls_structure_factor_coef Fsqd
_refine_ls_weighting_details 'w=1/[\s^2^(Fo^2^)+(0.0399P)^2^+3.9174P] where P=(Fo^2^+2Fc^2^)/3'
_refine_ls_weighting_scheme calc
_refine_ls_wR_factor_gt 0.0891
_refine_ls_wR_factor_ref 0.0966
_reflns_Friedel_coverage 0.000
_reflns_number_gt 9227
_reflns_number_total 11229
_reflns_threshold_expression 'I > 2\s(I)'
_cod_data_source_file d4dt02152e3.cif
_cod_data_source_block sdjp210412
_cod_depositor_comments 'Adding full bibliography for 7716994--7716999.cif.'
_cod_original_sg_symbol_H-M 'P 21/c'
_cod_database_code 7716996
_shelx_shelxl_version_number 2014/7
_shelx_space_group_comment
;
The symmetry employed for this shelxl refinement is uniquely defined
by the following loop, which should always be used as a source of
symmetry information in preference to the above space-group names.
They are only intended as comments.
;
_shelx_estimated_absorpt_t_min 0.872
_shelx_estimated_absorpt_t_max 0.927
_platon_squeeze_void_probe_radius 1.20

loop_
_space_group_symop_operation_xyz
'x, y, z'
'-x, y+1/2, -z+1/2'
'-x, -y, -z'
'x, -y-1/2, z-1/2'

loop_
_atom_site_label
_atom_site_type_symbol
_atom_site_fract_x
_atom_site_fract_y
_atom_site_fract_z
_atom_site_U_iso_or_equiv
_atom_site_adp_type
_atom_site_occupancy
_atom_site_site_symmetry_order
_atom_site_calc_flag
_atom_site_refinement_flags_posn
_atom_site_refinement_flags_adp
_atom_site_refinement_flags_occupancy
_atom_site_disorder_assembly
_atom_site_disorder_group
C1 C 0.50992(14) 0.57931(8) 0.75645(10) 0.0225(3) Uani 1 1 d . . . . .
C2 C 0.52417(17) 0.57530(10) 0.63245(11) 0.0323(4) Uani 1 1 d . . . . .
H2 H 0.5513 0.5812 0.5855 0.039 Uiso 1 1 calc R U . . .
C3 C 0.43260(17) 0.54554(10) 0.64276(12) 0.0332(4) Uani 1 1 d . . . . .
H3 H 0.3828 0.5265 0.6045 0.040 Uiso 1 1 calc R U . . .
C4 C 0.67944(14) 0.62736(8) 0.71339(10) 0.0219(3) Uani 1 1 d . . . . .
C5 C 0.71668(15) 0.64094(9) 0.79714(10) 0.0247(4) Uani 1 1 d . . . . .
H5A H 0.7202 0.6012 0.8264 0.030 Uiso 1 1 calc R U . . .
H5B H 0.6643 0.6691 0.8174 0.030 Uiso 1 1 calc R U . . .
C6 C 0.82844(16) 0.67209(10) 0.80603(11) 0.0296(4) Uani 1 1 d . . . . .
H6 H 0.8525 0.6809 0.8609 0.035 Uiso 1 1 calc R U . . .
C7 C 0.82235(18) 0.73370(10) 0.76132(13) 0.0351(5) Uani 1 1 d . . . . .
H7A H 0.7714 0.7628 0.7816 0.042 Uiso 1 1 calc R U . . .
H7B H 0.8944 0.7539 0.7668 0.042 Uiso 1 1 calc R U . . .
C8 C 0.78440(16) 0.72048(10) 0.67758(12) 0.0316(4) Uani 1 1 d . . . . .
H8 H 0.7802 0.7609 0.6486 0.038 Uiso 1 1 calc R U . . .
C9 C 0.67234(15) 0.68953(9) 0.66921(11) 0.0268(4) Uani 1 1 d . . . . .
H9A H 0.6201 0.7180 0.6892 0.032 Uiso 1 1 calc R U . . .
H9B H 0.6470 0.6815 0.6149 0.032 Uiso 1 1 calc R U . . .
C10 C 0.76136(16) 0.58298(9) 0.68311(11) 0.0280(4) Uani 1 1 d . . . . .
H10A H 0.7658 0.5431 0.7120 0.034 Uiso 1 1 calc R U . . .
H10B H 0.7376 0.5733 0.6290 0.034 Uiso 1 1 calc R U . . .
C11 C 0.87246(16) 0.61474(10) 0.69152(12) 0.0328(4) Uani 1 1 d . . . . .
H11 H 0.9255 0.5861 0.6714 0.039 Uiso 1 1 calc R U . . .
C12 C 0.90939(16) 0.62778(11) 0.77544(12) 0.0344(5) Uani 1 1 d . . . . .
H12A H 0.9819 0.6473 0.7816 0.041 Uiso 1 1 calc R U . . .
H12B H 0.9139 0.5879 0.8043 0.041 Uiso 1 1 calc R U . . .
C13 C 0.86465(16) 0.67630(11) 0.64622(12) 0.0344(5) Uani 1 1 d . . . . .
H13A H 0.9365 0.6965 0.6502 0.041 Uiso 1 1 calc R U . . .
H13B H 0.8402 0.6674 0.5920 0.041 Uiso 1 1 calc R U . . .
C14 C 0.33799(15) 0.51460(9) 0.75482(11) 0.0258(4) Uani 1 1 d . . . . .
C15 C 0.2290(3) 0.54185(16) 0.72759(19) 0.0286(3) Uani 0.6 1 d . . P A 1
H15A H 0.2149 0.5390 0.6716 0.034 Uiso 0.6 1 calc R U P A 1
H15B H 0.2278 0.5868 0.7419 0.034 Uiso 0.6 1 calc R U P A 1
C16 C 0.1416(3) 0.5071(2) 0.7619(3) 0.0341(5) Uani 0.6 1 d . . P A 1
H16 H 0.0695 0.5246 0.7412 0.041 Uiso 0.6 1 calc R U P A 1
C17 C 0.1571(3) 0.51261(19) 0.8479(2) 0.0350(4) Uani 0.6 1 d . . P A 1
H17A H 0.0999 0.4887 0.8690 0.042 Uiso 0.6 1 calc R U P A 1
H17B H 0.1515 0.5572 0.8627 0.042 Uiso 0.6 1 calc R U P A 1
C18 C 0.2680(3) 0.48675(19) 0.8798(3) 0.0341(5) Uani 0.6 1 d . . P A 1
H18 H 0.2797 0.4918 0.9363 0.041 Uiso 0.6 1 calc R U P A 1
C19 C 0.3570(3) 0.52137(16) 0.84468(19) 0.0286(3) Uani 0.6 1 d . . P A 1
H19A H 0.4283 0.5036 0.8647 0.034 Uiso 0.6 1 calc R U P A 1
H19B H 0.3568 0.5664 0.8587 0.034 Uiso 0.6 1 calc R U P A 1
C20 C 0.3429(3) 0.44461(15) 0.73755(19) 0.0286(3) Uani 0.6 1 d . . P A 1
H20A H 0.3322 0.4381 0.6819 0.034 Uiso 0.6 1 calc R U P A 1
H20B H 0.4149 0.4280 0.7578 0.034 Uiso 0.6 1 calc R U P A 1
C21 C 0.2564(3) 0.40919(18) 0.7729(2) 0.0341(5) Uani 0.6 1 d . . P A 1
H21 H 0.2595 0.3636 0.7595 0.041 Uiso 0.6 1 calc R U P A 1
C22 C 0.2723(3) 0.41627(18) 0.8591(2) 0.0350(4) Uani 0.6 1 d . . P A 1
H22A H 0.3429 0.3983 0.8805 0.042 Uiso 0.6 1 calc R U P A 1
H22B H 0.2148 0.3932 0.8809 0.042 Uiso 0.6 1 calc R U P A 1
C23 C 0.1451(3) 0.43545(19) 0.7421(2) 0.0350(4) Uani 0.6 1 d . . P A 1
H23A H 0.0884 0.4127 0.7651 0.042 Uiso 0.6 1 calc R U P A 1
H23B H 0.1316 0.4296 0.6864 0.042 Uiso 0.6 1 calc R U P A 1
C15B C 0.2488(4) 0.4894(2) 0.6842(3) 0.0286(3) Uani 0.4 1 d . . P A 2
H15C H 0.2192 0.5251 0.6524 0.034 Uiso 0.4 1 calc R U P A 2
H15D H 0.2831 0.4595 0.6519 0.034 Uiso 0.4 1 calc R U P A 2
C16B C 0.1562(5) 0.4557(3) 0.7213(4) 0.0341(5) Uani 0.4 1 d . . P A 2
H16B H 0.0991 0.4396 0.6813 0.041 Uiso 0.4 1 calc R U P A 2
C17B C 0.1113(5) 0.4999(3) 0.7696(4) 0.0350(4) Uani 0.4 1 d . . P A 2
H17C H 0.0510 0.4793 0.7910 0.042 Uiso 0.4 1 calc R U P A 2
H17D H 0.0806 0.5356 0.7381 0.042 Uiso 0.4 1 calc R U P A 2
C18B C 0.1900(5) 0.5261(3) 0.8351(4) 0.0341(5) Uani 0.4 1 d . . P A 2
H18B H 0.1538 0.5550 0.8683 0.041 Uiso 0.4 1 calc R U P A 2
C19B C 0.2811(4) 0.5598(2) 0.7978(3) 0.0286(3) Uani 0.4 1 d . . P A 2
H19C H 0.2491 0.5934 0.7634 0.034 Uiso 0.4 1 calc R U P A 2
H19D H 0.3330 0.5796 0.8377 0.034 Uiso 0.4 1 calc R U P A 2
C20B C 0.3834(4) 0.4588(2) 0.7945(3) 0.0286(3) Uani 0.4 1 d . . P A 2
H20C H 0.4421 0.4712 0.8347 0.034 Uiso 0.4 1 calc R U P A 2
H20D H 0.4144 0.4308 0.7585 0.034 Uiso 0.4 1 calc R U P A 2
C21B C 0.2930(5) 0.4231(3) 0.8305(4) 0.0341(5) Uani 0.4 1 d . . P A 2
H21B H 0.3234 0.3864 0.8613 0.041 Uiso 0.4 1 calc R U P A 2
C22B C 0.2465(5) 0.4710(3) 0.8796(4) 0.0350(4) Uani 0.4 1 d . . P A 2
H22C H 0.3054 0.4878 0.9169 0.042 Uiso 0.4 1 calc R U P A 2
H22D H 0.1940 0.4499 0.9083 0.042 Uiso 0.4 1 calc R U P A 2
C23B C 0.2105(5) 0.4024(3) 0.7664(3) 0.0350(4) Uani 0.4 1 d . . P A 2
H23C H 0.2460 0.3751 0.7320 0.042 Uiso 0.4 1 calc R U P A 2
H23D H 0.1548 0.3770 0.7872 0.042 Uiso 0.4 1 calc R U P A 2
C24 C 0.5407(2) 0.62856(12) 0.96814(12) 0.0408(5) Uani 1 1 d . . . . .
H24A H 0.6136 0.6172 0.9933 0.049 Uiso 1 1 calc R U . . .
H24B H 0.5339 0.6748 0.9710 0.049 Uiso 1 1 calc R U . . .
C25 C 0.4569(2) 0.59868(11) 1.01239(13) 0.0404(5) Uani 1 1 d . . . . .
H25A H 0.3844 0.6115 0.9898 0.061 Uiso 1 1 calc R U . . .
H25B H 0.4696 0.6126 1.0654 0.061 Uiso 1 1 calc R U . . .
H25C H 0.4629 0.5528 1.0103 0.061 Uiso 1 1 calc R U . . .
C26 C 0.61660(14) 0.32670(8) 0.68289(9) 0.0203(3) Uani 1 1 d . . . . .
C27 C 0.61393(15) 0.38029(8) 0.63797(10) 0.0223(3) Uani 1 1 d . . . . .
C28 C 0.52808(16) 0.39685(8) 0.58481(10) 0.0243(4) Uani 1 1 d . . . . .
C29 C 0.43814(15) 0.35898(9) 0.57411(10) 0.0259(4) Uani 1 1 d . . . . .
C30 C 0.43680(15) 0.30469(9) 0.61589(10) 0.0255(4) Uani 1 1 d . . . . .
C31 C 0.52509(14) 0.28970(8) 0.66819(10) 0.0215(3) Uani 1 1 d . . . . .
C32 C 0.71751(14) 0.25377(8) 0.80177(9) 0.0192(3) Uani 1 1 d . . . . .
C33 C 0.63901(14) 0.25857(8) 0.85050(10) 0.0222(3) Uani 1 1 d . . . . .
C34 C 0.63487(15) 0.22135(9) 0.91340(10) 0.0266(4) Uani 1 1 d . . . . .
C35 C 0.71381(17) 0.17684(9) 0.93235(10) 0.0283(4) Uani 1 1 d . . . . .
C36 C 0.79412(15) 0.17019(9) 0.88703(11) 0.0259(4) Uani 1 1 d . . . . .
C37 C 0.79313(14) 0.20722(8) 0.82296(10) 0.0216(3) Uani 1 1 d . . . . .
C38 C 0.80954(14) 0.28975(8) 0.67493(10) 0.0218(3) Uani 1 1 d . . . . .
C39 C 0.78898(15) 0.23532(9) 0.63233(10) 0.0238(4) Uani 1 1 d . . . . .
C40 C 0.84545(17) 0.21682(10) 0.57440(11) 0.0309(4) Uani 1 1 d . . . . .
C41 C 0.92754(18) 0.25405(11) 0.55529(11) 0.0349(5) Uani 1 1 d . . . . .
C42 C 0.95105(17) 0.30914(11) 0.59467(12) 0.0335(4) Uani 1 1 d . . . . .
C43 C 0.89203(16) 0.32601(9) 0.65228(10) 0.0267(4) Uani 1 1 d . . . . .
C44 C 0.77528(14) 0.36719(8) 0.79626(9) 0.0197(3) Uani 1 1 d . . . . .
C45 C 0.87743(14) 0.36260(8) 0.83843(10) 0.0215(3) Uani 1 1 d . . . . .
C46 C 0.91680(14) 0.40249(9) 0.89651(10) 0.0244(4) Uani 1 1 d . . . . .
C47 C 0.85271(16) 0.45069(9) 0.91650(10) 0.0261(4) Uani 1 1 d . . . . .
C48 C 0.75133(15) 0.45755(8) 0.87737(10) 0.0234(4) Uani 1 1 d . . . . .
C49 C 0.71513(14) 0.41692(8) 0.81876(10) 0.0211(3) Uani 1 1 d . . . . .
N1 N 0.57171(12) 0.59582(7) 0.70249(9) 0.0240(3) Uani 1 1 d . . . . .
N2 N 0.42419(13) 0.54779(7) 0.71932(9) 0.0262(3) Uani 1 1 d . . . . .
B1 B 0.72957(15) 0.30933(9) 0.73825(11) 0.0191(4) Uani 1 1 d . . . . .
F1 F 0.69951(9) 0.41933(5) 0.64477(6) 0.0289(2) Uani 1 1 d . . . . .
F2 F 0.53259(10) 0.44874(5) 0.54185(6) 0.0324(3) Uani 1 1 d . . . . .
F3 F 0.35358(10) 0.37442(6) 0.52247(7) 0.0377(3) Uani 1 1 d . . . . .
F4 F 0.35009(9) 0.26639(6) 0.60439(7) 0.0363(3) Uani 1 1 d . . . . .
F5 F 0.51724(8) 0.23388(5) 0.70471(6) 0.0258(2) Uani 1 1 d . . . . .
F6 F 0.56141(9) 0.30309(5) 0.83705(6) 0.0274(2) Uani 1 1 d . . . . .
F7 F 0.55564(10) 0.22834(6) 0.95748(7) 0.0372(3) Uani 1 1 d . . . . .
F8 F 0.71250(11) 0.14027(6) 0.99363(7) 0.0403(3) Uani 1 1 d . . . . .
F9 F 0.87323(10) 0.12766(6) 0.90524(7) 0.0365(3) Uani 1 1 d . . . . .
F10 F 0.87411(9) 0.19569(5) 0.78130(6) 0.0266(2) Uani 1 1 d . . . . .
F11 F 0.70875(9) 0.19640(5) 0.64759(6) 0.0300(2) Uani 1 1 d . . . . .
F12 F 0.82012(12) 0.16322(6) 0.53592(7) 0.0438(3) Uani 1 1 d . . . . .
F13 F 0.98308(12) 0.23740(7) 0.49871(8) 0.0512(4) Uani 1 1 d . . . . .
F14 F 1.03128(11) 0.34601(7) 0.57691(8) 0.0495(4) Uani 1 1 d . . . . .
F15 F 0.91883(10) 0.38174(6) 0.68582(7) 0.0349(3) Uani 1 1 d . . . . .
F16 F 0.94409(8) 0.31532(5) 0.82367(6) 0.0266(2) Uani 1 1 d . . . . .
F17 F 1.01583(9) 0.39402(6) 0.93488(7) 0.0336(3) Uani 1 1 d . . . . .
F18 F 0.88775(10) 0.49001(6) 0.97344(7) 0.0383(3) Uani 1 1 d . . . . .
F19 F 0.68598(10) 0.50399(5) 0.89732(6) 0.0304(2) Uani 1 1 d . . . . .
F20 F 0.61341(9) 0.42818(5) 0.78476(6) 0.0279(2) Uani 1 1 d . . . . .
Zn1 Zn 0.52982(2) 0.60454(2) 0.86300(2) 0.02795(7) Uani 1 1 d . . . . .

loop_
_atom_site_aniso_label
_atom_site_aniso_U_11
_atom_site_aniso_U_22
_atom_site_aniso_U_33
_atom_site_aniso_U_23
_atom_site_aniso_U_13
_atom_site_aniso_U_12
C1 0.0229(8) 0.0186(8) 0.0272(9) 0.0010(7) 0.0080(7) 0.0005(7)
C2 0.0351(11) 0.0367(11) 0.0258(10) -0.0036(8) 0.0068(8) -0.0071(9)
C3 0.0331(10) 0.0348(11) 0.0313(10) -0.0051(8) 0.0030(8) -0.0064(9)
C4 0.0206(8) 0.0205(8) 0.0260(9) 0.0010(7) 0.0077(7) 0.0001(7)
C5 0.0268(9) 0.0216(9) 0.0266(9) 0.0028(7) 0.0074(7) -0.0014(7)
C6 0.0274(10) 0.0315(10) 0.0297(10) 0.0023(8) 0.0032(7) -0.0065(8)
C7 0.0343(11) 0.0279(10) 0.0438(12) 0.0031(9) 0.0073(9) -0.0088(8)
C8 0.0299(10) 0.0285(10) 0.0373(11) 0.0119(8) 0.0071(8) -0.0031(8)
C9 0.0246(9) 0.0270(9) 0.0294(9) 0.0075(7) 0.0059(7) 0.0023(7)
C10 0.0285(10) 0.0266(9) 0.0306(10) 0.0004(8) 0.0104(8) 0.0057(8)
C11 0.0243(9) 0.0389(11) 0.0372(11) 0.0043(9) 0.0113(8) 0.0073(8)
C12 0.0232(9) 0.0414(12) 0.0388(11) 0.0110(9) 0.0049(8) 0.0019(8)
C13 0.0248(10) 0.0458(12) 0.0343(11) 0.0104(9) 0.0104(8) -0.0020(9)
C14 0.0221(9) 0.0207(9) 0.0358(10) -0.0015(7) 0.0087(7) -0.0041(7)
C15 0.0251(7) 0.0271(8) 0.0345(8) -0.0004(6) 0.0070(6) -0.0023(6)
C16 0.0273(10) 0.0298(10) 0.0452(10) 0.0018(8) 0.0049(8) -0.0059(8)
C17 0.0309(10) 0.0345(10) 0.0402(10) 0.0039(8) 0.0067(8) -0.0088(8)
C18 0.0273(10) 0.0298(10) 0.0452(10) 0.0018(8) 0.0049(8) -0.0059(8)
C19 0.0251(7) 0.0271(8) 0.0345(8) -0.0004(6) 0.0070(6) -0.0023(6)
C20 0.0251(7) 0.0271(8) 0.0345(8) -0.0004(6) 0.0070(6) -0.0023(6)
C21 0.0273(10) 0.0298(10) 0.0452(10) 0.0018(8) 0.0049(8) -0.0059(8)
C22 0.0309(10) 0.0345(10) 0.0402(10) 0.0039(8) 0.0067(8) -0.0088(8)
C23 0.0309(10) 0.0345(10) 0.0402(10) 0.0039(8) 0.0067(8) -0.0088(8)
C15B 0.0251(7) 0.0271(8) 0.0345(8) -0.0004(6) 0.0070(6) -0.0023(6)
C16B 0.0273(10) 0.0298(10) 0.0452(10) 0.0018(8) 0.0049(8) -0.0059(8)
C17B 0.0309(10) 0.0345(10) 0.0402(10) 0.0039(8) 0.0067(8) -0.0088(8)
C18B 0.0273(10) 0.0298(10) 0.0452(10) 0.0018(8) 0.0049(8) -0.0059(8)
C19B 0.0251(7) 0.0271(8) 0.0345(8) -0.0004(6) 0.0070(6) -0.0023(6)
C20B 0.0251(7) 0.0271(8) 0.0345(8) -0.0004(6) 0.0070(6) -0.0023(6)
C21B 0.0273(10) 0.0298(10) 0.0452(10) 0.0018(8) 0.0049(8) -0.0059(8)
C22B 0.0309(10) 0.0345(10) 0.0402(10) 0.0039(8) 0.0067(8) -0.0088(8)
C23B 0.0309(10) 0.0345(10) 0.0402(10) 0.0039(8) 0.0067(8) -0.0088(8)
C24 0.0484(13) 0.0469(13) 0.0297(11) -0.0023(9) 0.0146(9) -0.0006(11)
C25 0.0514(14) 0.0421(13) 0.0312(11) 0.0005(9) 0.0185(10) 0.0029(11)
C26 0.0242(8) 0.0187(8) 0.0186(8) -0.0011(6) 0.0049(6) 0.0016(7)
C27 0.0280(9) 0.0196(8) 0.0195(8) -0.0023(6) 0.0042(7) -0.0017(7)
C28 0.0375(10) 0.0189(8) 0.0171(8) 0.0017(6) 0.0059(7) 0.0071(7)
C29 0.0245(9) 0.0329(10) 0.0199(8) 0.0007(7) 0.0016(7) 0.0088(8)
C30 0.0219(9) 0.0309(10) 0.0239(9) -0.0008(7) 0.0043(7) -0.0017(7)
C31 0.0237(9) 0.0203(8) 0.0210(8) 0.0006(6) 0.0054(6) -0.0002(7)
C32 0.0219(8) 0.0172(8) 0.0184(8) -0.0013(6) 0.0023(6) -0.0027(6)
C33 0.0229(8) 0.0208(8) 0.0228(8) -0.0016(7) 0.0034(7) -0.0021(7)
C34 0.0287(9) 0.0304(10) 0.0221(9) -0.0021(7) 0.0083(7) -0.0075(8)
C35 0.0378(11) 0.0264(9) 0.0206(9) 0.0062(7) 0.0029(7) -0.0087(8)
C36 0.0296(10) 0.0204(9) 0.0267(9) 0.0032(7) -0.0002(7) -0.0006(7)
C37 0.0229(8) 0.0192(8) 0.0233(8) -0.0010(7) 0.0052(6) -0.0029(7)
C38 0.0249(9) 0.0218(8) 0.0190(8) 0.0012(6) 0.0043(6) 0.0019(7)
C39 0.0252(9) 0.0234(9) 0.0234(9) 0.0008(7) 0.0051(7) 0.0016(7)
C40 0.0377(11) 0.0297(10) 0.0259(9) -0.0052(8) 0.0058(8) 0.0063(8)
C41 0.0376(11) 0.0433(12) 0.0268(10) -0.0034(9) 0.0155(8) 0.0073(9)
C42 0.0313(10) 0.0410(12) 0.0310(10) 0.0034(9) 0.0141(8) -0.0040(9)
C43 0.0295(10) 0.0279(9) 0.0236(9) -0.0007(7) 0.0068(7) -0.0028(8)
C44 0.0225(8) 0.0175(8) 0.0196(8) 0.0014(6) 0.0051(6) -0.0030(6)
C45 0.0221(8) 0.0191(8) 0.0244(8) 0.0013(7) 0.0072(7) -0.0022(7)
C46 0.0208(8) 0.0281(9) 0.0241(9) 0.0014(7) 0.0020(7) -0.0065(7)
C47 0.0326(10) 0.0234(9) 0.0224(9) -0.0052(7) 0.0043(7) -0.0111(8)
C48 0.0314(9) 0.0158(8) 0.0243(9) 0.0001(6) 0.0082(7) -0.0009(7)
C49 0.0229(8) 0.0196(8) 0.0207(8) 0.0019(6) 0.0027(6) -0.0005(7)
N1 0.0241(8) 0.0253(8) 0.0238(7) -0.0004(6) 0.0069(6) -0.0026(6)
N2 0.0244(8) 0.0226(8) 0.0326(8) -0.0016(6) 0.0074(6) -0.0026(6)
B1 0.0201(9) 0.0174(9) 0.0204(9) 0.0007(7) 0.0047(7) -0.0002(7)
F1 0.0380(6) 0.0212(5) 0.0266(6) 0.0032(4) 0.0016(5) -0.0083(5)
F2 0.0496(7) 0.0233(6) 0.0236(5) 0.0068(4) 0.0025(5) 0.0057(5)
F3 0.0295(6) 0.0521(8) 0.0296(6) 0.0101(5) -0.0030(5) 0.0091(6)
F4 0.0236(6) 0.0468(7) 0.0366(6) 0.0065(5) -0.0027(5) -0.0093(5)
F5 0.0263(5) 0.0232(5) 0.0272(5) 0.0048(4) 0.0014(4) -0.0054(4)
F6 0.0263(5) 0.0289(6) 0.0284(6) -0.0012(4) 0.0090(4) 0.0049(4)
F7 0.0384(7) 0.0486(8) 0.0283(6) 0.0016(5) 0.0176(5) -0.0051(6)
F8 0.0535(8) 0.0409(7) 0.0267(6) 0.0158(5) 0.0058(5) -0.0074(6)
F9 0.0399(7) 0.0288(6) 0.0393(7) 0.0131(5) 0.0001(5) 0.0081(5)
F10 0.0253(5) 0.0257(5) 0.0299(6) 0.0038(4) 0.0075(4) 0.0064(4)
F11 0.0344(6) 0.0237(5) 0.0330(6) -0.0075(5) 0.0086(5) -0.0057(5)
F12 0.0590(8) 0.0364(7) 0.0386(7) -0.0176(6) 0.0157(6) 0.0013(6)
F13 0.0584(9) 0.0612(9) 0.0404(7) -0.0090(7) 0.0309(7) 0.0048(7)
F14 0.0470(8) 0.0607(9) 0.0470(8) -0.0033(7) 0.0293(6) -0.0168(7)
F15 0.0406(7) 0.0320(6) 0.0349(6) -0.0056(5) 0.0157(5) -0.0156(5)
F16 0.0210(5) 0.0272(6) 0.0317(6) -0.0021(4) 0.0038(4) 0.0024(4)
F17 0.0228(5) 0.0426(7) 0.0337(6) -0.0033(5) -0.0023(4) -0.0066(5)
F18 0.0410(7) 0.0382(7) 0.0346(6) -0.0173(5) 0.0009(5) -0.0112(6)
F19 0.0425(7) 0.0182(5) 0.0313(6) -0.0044(4) 0.0074(5) 0.0046(5)
F20 0.0276(6) 0.0261(6) 0.0285(6) -0.0037(4) -0.0016(4) 0.0080(4)
Zn1 0.03031(12) 0.02938(12) 0.02605(12) 0.00040(9) 0.01080(9) -0.00172(9)

loop_
_atom_type_symbol
_atom_type_description
_atom_type_scat_dispersion_real
_atom_type_scat_dispersion_imag
_atom_type_scat_source
C C 0.0033 0.0016 'International Tables Vol C Tables 4.2.6.8 and 6.1.1.4'
H H 0.0000 0.0000 'International Tables Vol C Tables 4.2.6.8 and 6.1.1.4'
N N 0.0061 0.0033 'International Tables Vol C Tables 4.2.6.8 and 6.1.1.4'
B B 0.0013 0.0007 'International Tables Vol C Tables 4.2.6.8 and 6.1.1.4'
F F 0.0171 0.0103 'International Tables Vol C Tables 4.2.6.8 and 6.1.1.4'
Zn Zn 0.2839 1.4301 'International Tables Vol C Tables 4.2.6.8 and 6.1.1.4'

loop_
_geom_angle_atom_site_label_1
_geom_angle_atom_site_label_2
_geom_angle_atom_site_label_3
_geom_angle
_geom_angle_site_symmetry_1
_geom_angle_site_symmetry_3
_geom_angle_publ_flag
N1 C1 N2 105.68(16) . . ?
N1 C1 Zn1 127.15(13) . . ?
N2 C1 Zn1 126.75(13) . . ?
C3 C2 N1 107.48(18) . . ?
C3 C2 H2 126.3 . . ?
N1 C2 H2 126.3 . . ?
C2 C3 N2 107.18(18) . . ?
C2 C3 H3 126.4 . . ?
N2 C3 H3 126.4 . . ?
N1 C4 C5 111.41(14) . . ?
N1 C4 C9 109.29(14) . . ?
C5 C4 C9 108.99(15) . . ?
N1 C4 C10 107.95(15) . . ?
C5 C4 C10 108.97(15) . . ?
C9 C4 C10 110.23(15) . . ?
C4 C5 C6 109.77(15) . . ?
C4 C5 H5A 109.7 . . ?
C6 C5 H5A 109.7 . . ?
C4 C5 H5B 109.7 . . ?
C6 C5 H5B 109.7 . . ?
H5A C5 H5B 108.2 . . ?
C7 C6 C12 109.43(17) . . ?
C7 C6 C5 109.52(16) . . ?
C12 C6 C5 109.37(17) . . ?
C7 C6 H6 109.5 . . ?
C12 C6 H6 109.5 . . ?
C5 C6 H6 109.5 . . ?
C8 C7 C6 109.65(17) . . ?
C8 C7 H7A 109.7 . . ?
C6 C7 H7A 109.7 . . ?
C8 C7 H7B 109.7 . . ?
C6 C7 H7B 109.7 . . ?
H7A C7 H7B 108.2 . . ?
C7 C8 C13 109.48(17) . . ?
C7 C8 C9 109.59(16) . . ?
C13 C8 C9 109.47(17) . . ?
C7 C8 H8 109.4 . . ?
C13 C8 H8 109.4 . . ?
C9 C8 H8 109.4 . . ?
C4 C9 C8 109.22(15) . . ?
C4 C9 H9A 109.8 . . ?
C8 C9 H9A 109.8 . . ?
C4 C9 H9B 109.8 . . ?
C8 C9 H9B 109.8 . . ?
H9A C9 H9B 108.3 . . ?
C11 C10 C4 109.29(16) . . ?
C11 C10 H10A 109.8 . . ?
C4 C10 H10A 109.8 . . ?
C11 C10 H10B 109.8 . . ?
C4 C10 H10B 109.8 . . ?
H10A C10 H10B 108.3 . . ?
C12 C11 C10 109.19(16) . . ?
C12 C11 C13 110.35(18) . . ?
C10 C11 C13 109.32(16) . . ?
C12 C11 H11 109.3 . . ?
C10 C11 H11 109.3 . . ?
C13 C11 H11 109.3 . . ?
C11 C12 C6 109.22(16) . . ?
C11 C12 H12A 109.8 . . ?
C6 C12 H12A 109.8 . . ?
C11 C12 H12B 109.8 . . ?
C6 C12 H12B 109.8 . . ?
H12A C12 H12B 108.3 . . ?
C8 C13 C11 109.42(16) . . ?
C8 C13 H13A 109.8 . . ?
C11 C13 H13A 109.8 . . ?
C8 C13 H13B 109.8 . . ?
C11 C13 H13B 109.8 . . ?
H13A C13 H13B 108.2 . . ?
C20B C14 C19B 117.8(3) . . ?
C20B C14 N2 109.4(2) . . ?
C19B C14 N2 109.6(2) . . ?
N2 C14 C15 110.79(18) . . ?
N2 C14 C20 109.05(18) . . ?
C15 C14 C20 111.8(2) . . ?
N2 C14 C19 111.12(17) . . ?
C15 C14 C19 107.3(2) . . ?
C20 C14 C19 106.6(2) . . ?
C20B C14 C15B 106.5(3) . . ?
C19B C14 C15B 106.5(3) . . ?
N2 C14 C15B 106.5(2) . . ?
C14 C15 C16 110.7(3) . . ?
C14 C15 H15A 109.5 . . ?
C16 C15 H15A 109.5 . . ?
C14 C15 H15B 109.5 . . ?
C16 C15 H15B 109.5 . . ?
H15A C15 H15B 108.1 . . ?
C15 C16 C17 111.4(3) . . ?
C15 C16 C23 110.0(3) . . ?
C17 C16 C23 107.3(3) . . ?
C15 C16 H16 109.4 . . ?
C17 C16 H16 109.4 . . ?
C23 C16 H16 109.4 . . ?
C16 C17 C18 109.6(4) . . ?
C16 C17 H17A 109.8 . . ?
C18 C17 H17A 109.8 . . ?
C16 C17 H17B 109.8 . . ?
C18 C17 H17B 109.8 . . ?
H17A C17 H17B 108.2 . . ?
C17 C18 C19 110.2(3) . . ?
C17 C18 C22 108.5(3) . . ?
C19 C18 C22 108.6(3) . . ?
C17 C18 H18 109.8 . . ?
C19 C18 H18 109.8 . . ?
C22 C18 H18 109.8 . . ?
C18 C19 C14 110.2(3) . . ?
C18 C19 H19A 109.6 . . ?
C14 C19 H19A 109.6 . . ?
C18 C19 H19B 109.6 . . ?
C14 C19 H19B 109.6 . . ?
H19A C19 H19B 108.1 . . ?
C21 C20 C14 110.6(3) . . ?
C21 C20 H20A 109.5 . . ?
C14 C20 H20A 109.5 . . ?
C21 C20 H20B 109.5 . . ?
C14 C20 H20B 109.5 . . ?
H20A C20 H20B 108.1 . . ?
C20 C21 C22 111.1(3) . . ?
C20 C21 C23 109.4(3) . . ?
C22 C21 C23 108.4(3) . . ?
C20 C21 H21 109.3 . . ?
C22 C21 H21 109.3 . . ?
C23 C21 H21 109.3 . . ?
C21 C22 C18 109.3(3) . . ?
C21 C22 H22A 109.8 . . ?
C18 C22 H22A 109.8 . . ?
C21 C22 H22B 109.8 . . ?
C18 C22 H22B 109.8 . . ?
H22A C22 H22B 108.3 . . ?
C21 C23 C16 109.0(3) . . ?
C21 C23 H23A 109.9 . . ?
C16 C23 H23A 109.9 . . ?
C21 C23 H23B 109.9 . . ?
C16 C23 H23B 109.9 . . ?
H23A C23 H23B 108.3 . . ?
C16B C15B C14 106.7(4) . . ?
C16B C15B H15C 110.4 . . ?
C14 C15B H15C 110.4 . . ?
C16B C15B H15D 110.4 . . ?
C14 C15B H15D 110.4 . . ?
H15C C15B H15D 108.6 . . ?
C17B C16B C23B 111.1(6) . . ?
C17B C16B C15B 108.6(5) . . ?
C23B C16B C15B 105.2(5) . . ?
C17B C16B H16B 110.6 . . ?
C23B C16B H16B 110.6 . . ?
C15B C16B H16B 110.6 . . ?
C16B C17B C18B 115.6(6) . . ?
C16B C17B H17C 108.4 . . ?
C18B C17B H17C 108.4 . . ?
C16B C17B H17D 108.4 . . ?
C18B C17B H17D 108.4 . . ?
H17C C17B H17D 107.4 . . ?
C17B C18B C22B 108.7(5) . . ?
C17B C18B C19B 106.0(5) . . ?
C22B C18B C19B 104.9(5) . . ?
C17B C18B H18B 112.2 . . ?
C22B C18B H18B 112.2 . . ?
C19B C18B H18B 112.2 . . ?
C14 C19B C18B 110.4(4) . . ?
C14 C19B H19C 109.6 . . ?
C18B C19B H19C 109.6 . . ?
C14 C19B H19D 109.6 . . ?
C18B C19B H19D 109.6 . . ?
H19C C19B H19D 108.1 . . ?
C14 C20B C21B 109.7(4) . . ?
C14 C20B H20C 109.7 . . ?
C21B C20B H20C 109.7 . . ?
C14 C20B H20D 109.7 . . ?
C21B C20B H20D 109.7 . . ?
H20C C20B H20D 108.2 . . ?
C23B C21B C22B 111.1(5) . . ?
C23B C21B C20B 107.0(5) . . ?
C22B C21B C20B 105.2(5) . . ?
C23B C21B H21B 111.1 . . ?
C22B C21B H21B 111.1 . . ?
C20B C21B H21B 111.1 . . ?
C21B C22B C18B 113.9(6) . . ?
C21B C22B H22C 108.8 . . ?
C18B C22B H22C 108.8 . . ?
C21B C22B H22D 108.8 . . ?
C18B C22B H22D 108.8 . . ?
H22C C22B H22D 107.7 . . ?
C16B C23B C21B 113.7(5) . . ?
C16B C23B H23C 108.8 . . ?
C21B C23B H23C 108.8 . . ?
C16B C23B H23D 108.8 . . ?
C21B C23B H23D 108.8 . . ?
H23C C23B H23D 107.7 . . ?
C25 C24 Zn1 115.04(17) . . ?
C25 C24 H24A 108.5 . . ?
Zn1 C24 H24A 108.5 . . ?
C25 C24 H24B 108.5 . . ?
Zn1 C24 H24B 108.5 . . ?
H24A C24 H24B 107.5 . . ?
C24 C25 H25A 109.5 . . ?
C24 C25 H25B 109.5 . . ?
H25A C25 H25B 109.5 . . ?
C24 C25 H25C 109.5 . . ?
H25A C25 H25C 109.5 . . ?
H25B C25 H25C 109.5 . . ?
C31 C26 C27 113.65(16) . . ?
C31 C26 B1 127.20(15) . . ?
C27 C26 B1 118.66(15) . . ?
F1 C27 C28 116.16(16) . . ?
F1 C27 C26 119.70(16) . . ?
C28 C27 C26 124.14(17) . . ?
F2 C28 C29 119.72(16) . . ?
F2 C28 C27 120.73(17) . . ?
C29 C28 C27 119.53(17) . . ?
F3 C29 C30 120.62(18) . . ?
F3 C29 C28 120.34(17) . . ?
C30 C29 C28 119.03(17) . . ?
F4 C30 C29 119.48(16) . . ?
F4 C30 C31 121.06(17) . . ?
C29 C30 C31 119.45(17) . . ?
F5 C31 C30 114.84(16) . . ?
F5 C31 C26 120.99(15) . . ?
C30 C31 C26 124.16(17) . . ?
C37 C32 C33 113.16(15) . . ?
C37 C32 B1 125.14(15) . . ?
C33 C32 B1 120.39(15) . . ?
F6 C33 C34 116.32(16) . . ?
F6 C33 C32 119.15(15) . . ?
C34 C33 C32 124.53(17) . . ?
F7 C34 C33 121.14(18) . . ?
F7 C34 C35 119.37(17) . . ?
C33 C34 C35 119.48(17) . . ?
F8 C35 C36 120.30(18) . . ?
F8 C35 C34 120.87(18) . . ?
C36 C35 C34 118.82(17) . . ?
F9 C36 C35 119.82(17) . . ?
F9 C36 C37 120.46(17) . . ?
C35 C36 C37 119.73(17) . . ?
F10 C37 C36 114.91(16) . . ?
F10 C37 C32 120.87(15) . . ?
C36 C37 C32 124.22(17) . . ?
C43 C38 C39 113.34(16) . . ?
C43 C38 B1 126.53(16) . . ?
C39 C38 B1 119.74(16) . . ?
F11 C39 C40 116.07(17) . . ?
F11 C39 C38 119.28(16) . . ?
C40 C39 C38 124.65(18) . . ?
F12 C40 C41 119.75(18) . . ?
F12 C40 C39 120.78(19) . . ?
C41 C40 C39 119.46(19) . . ?
F13 C41 C40 120.6(2) . . ?
F13 C41 C42 120.6(2) . . ?
C40 C41 C42 118.78(18) . . ?
F14 C42 C41 119.58(18) . . ?
F14 C42 C43 120.58(19) . . ?
C41 C42 C43 119.84(19) . . ?
F15 C43 C42 115.40(17) . . ?
F15 C43 C38 120.70(16) . . ?
C42 C43 C38 123.90(18) . . ?
C49 C44 C45 112.97(15) . . ?
C49 C44 B1 126.18(15) . . ?
C45 C44 B1 119.86(15) . . ?
F16 C45 C46 115.80(16) . . ?
F16 C45 C44 119.36(15) . . ?
C46 C45 C44 124.83(17) . . ?
F17 C46 C45 120.82(17) . . ?
F17 C46 C47 119.80(16) . . ?
C45 C46 C47 119.36(17) . . ?
F18 C47 C48 120.33(17) . . ?
F18 C47 C46 121.08(17) . . ?
C48 C47 C46 118.60(16) . . ?
F19 C48 C47 119.48(16) . . ?
F19 C48 C49 120.20(16) . . ?
C47 C48 C49 120.31(17) . . ?
F20 C49 C48 114.84(15) . . ?
F20 C49 C44 121.22(15) . . ?
C48 C49 C44 123.93(16) . . ?
C1 N1 C2 109.85(16) . . ?
C1 N1 C4 127.78(15) . . ?
C2 N1 C4 122.24(15) . . ?
C1 N2 C3 109.81(16) . . ?
C1 N2 C14 126.42(16) . . ?
C3 N2 C14 123.53(16) . . ?
C26 B1 C38 101.32(13) . . ?
C26 B1 C32 114.75(14) . . ?
C38 B1 C32 113.69(14) . . ?
C26 B1 C44 113.67(14) . . ?
C38 B1 C44 114.88(14) . . ?
C32 B1 C44 99.25(13) . . ?
C24 Zn1 C1 176.72(9) . . ?

loop_
_geom_bond_atom_site_label_1
_geom_bond_atom_site_label_2
_geom_bond_distance
_geom_bond_site_symmetry_2
_geom_bond_publ_flag
C1 N1 1.354(2) . ?
C1 N2 1.359(2) . ?
C1 Zn1 1.9530(18) . ?
C2 C3 1.341(3) . ?
C2 N1 1.378(2) . ?
C2 H2 0.9500 . ?
C3 N2 1.380(3) . ?
C3 H3 0.9500 . ?
C4 N1 1.494(2) . ?
C4 C5 1.528(3) . ?
C4 C9 1.535(2) . ?
C4 C10 1.541(2) . ?
C5 C6 1.535(3) . ?
C5 H5A 0.9900 . ?
C5 H5B 0.9900 . ?
C6 C7 1.530(3) . ?
C6 C12 1.534(3) . ?
C6 H6 1.0000 . ?
C7 C8 1.528(3) . ?
C7 H7A 0.9900 . ?
C7 H7B 0.9900 . ?
C8 C13 1.532(3) . ?
C8 C9 1.537(3) . ?
C8 H8 1.0000 . ?
C9 H9A 0.9900 . ?
C9 H9B 0.9900 . ?
C10 C11 1.533(3) . ?
C10 H10A 0.9900 . ?
C10 H10B 0.9900 . ?
C11 C12 1.528(3) . ?
C11 C13 1.534(3) . ?
C11 H11 1.0000 . ?
C12 H12A 0.9900 . ?
C12 H12B 0.9900 . ?
C13 H13A 0.9900 . ?
C13 H13B 0.9900 . ?
C14 C20B 1.457(5) . ?
C14 C19B 1.469(5) . ?
C14 N2 1.495(2) . ?
C14 C15 1.501(4) . ?
C14 C20 1.523(4) . ?
C14 C19 1.591(4) . ?
C14 C15B 1.655(5) . ?
C15 C16 1.512(5) . ?
C15 H15A 0.9900 . ?
C15 H15B 0.9900 . ?
C16 C17 1.520(6) . ?
C16 C23 1.566(6) . ?
C16 H16 1.0000 . ?
C17 C18 1.530(6) . ?
C17 H17A 0.9900 . ?
C17 H17B 0.9900 . ?
C18 C19 1.534(5) . ?
C18 C22 1.547(6) . ?
C18 H18 1.0000 . ?
C19 H19A 0.9900 . ?
C19 H19B 0.9900 . ?
C20 C21 1.520(5) . ?
C20 H20A 0.9900 . ?
C20 H20B 0.9900 . ?
C21 C22 1.526(6) . ?
C21 C23 1.531(5) . ?
C21 H21 1.0000 . ?
C22 H22A 0.9900 . ?
C22 H22B 0.9900 . ?
C23 H23A 0.9900 . ?
C23 H23B 0.9900 . ?
C15B C16B 1.578(7) . ?
C15B H15C 0.9900 . ?
C15B H15D 0.9900 . ?
C16B C17B 1.437(9) . ?
C16B C23B 1.498(8) . ?
C16B H16B 1.0000 . ?
C17B C18B 1.527(9) . ?
C17B H17C 0.9900 . ?
C17B H17D 0.9900 . ?
C18B C22B 1.533(9) . ?
C18B C19B 1.566(7) . ?
C18B H18B 1.0000 . ?
C19B H19C 0.9900 . ?
C19B H19D 0.9900 . ?
C20B C21B 1.567(7) . ?
C20B H20C 0.9900 . ?
C20B H20D 0.9900 . ?
C21B C23B 1.499(8) . ?
C21B C22B 1.507(9) . ?
C21B H21B 1.0000 . ?
C22B H22C 0.9900 . ?
C22B H22D 0.9900 . ?
C23B H23C 0.9900 . ?
C23B H23D 0.9900 . ?
C24 C25 1.529(3) . ?
C24 Zn1 1.925(2) . ?
C24 H24A 0.9900 . ?
C24 H24B 0.9900 . ?
C25 H25A 0.9800 . ?
C25 H25B 0.9800 . ?
C25 H25C 0.9800 . ?
C26 C31 1.385(2) . ?
C26 C27 1.390(2) . ?
C26 B1 1.653(3) . ?
C27 F1 1.347(2) . ?
C27 C28 1.379(3) . ?
C28 F2 1.348(2) . ?
C28 C29 1.376(3) . ?
C29 F3 1.346(2) . ?
C29 C30 1.375(3) . ?
C30 F4 1.350(2) . ?
C30 C31 1.383(3) . ?
C31 F5 1.363(2) . ?
C32 C37 1.386(2) . ?
C32 C33 1.395(2) . ?
C32 B1 1.655(3) . ?
C33 F6 1.354(2) . ?
C33 C34 1.377(3) . ?
C34 F7 1.349(2) . ?
C34 C35 1.377(3) . ?
C35 F8 1.341(2) . ?
C35 C36 1.374(3) . ?
C36 F9 1.348(2) . ?
C36 C37 1.384(2) . ?
C37 F10 1.353(2) . ?
C38 C43 1.389(3) . ?
C38 C39 1.389(3) . ?
C38 B1 1.654(3) . ?
C39 F11 1.355(2) . ?
C39 C40 1.380(3) . ?
C40 F12 1.346(2) . ?
C40 C41 1.374(3) . ?
C41 F13 1.343(2) . ?
C41 C42 1.377(3) . ?
C42 F14 1.343(2) . ?
C42 C43 1.386(3) . ?
C43 F15 1.350(2) . ?
C44 C49 1.387(2) . ?
C44 C45 1.396(2) . ?
C44 B1 1.659(3) . ?
C45 F16 1.354(2) . ?
C45 C46 1.377(3) . ?
C46 F17 1.344(2) . ?
C46 C47 1.377(3) . ?
C47 F18 1.341(2) . ?
C47 C48 1.370(3) . ?
C48 F19 1.358(2) . ?
C48 C49 1.383(2) . ?
C49 F20 1.355(2) . ?

loop_
_geom_torsion_atom_site_label_1
_geom_torsion_atom_site_label_2
_geom_torsion_atom_site_label_3
_geom_torsion_atom_site_label_4
_geom_torsion
_geom_torsion_site_symmetry_1
_geom_torsion_site_symmetry_2
_geom_torsion_site_symmetry_3
_geom_torsion_site_symmetry_4
_geom_torsion_publ_flag
N1 C2 C3 N2 -0.1(2) . . . . ?
N1 C4 C5 C6 178.87(15) . . . . ?
C9 C4 C5 C6 -60.45(19) . . . . ?
C10 C4 C5 C6 59.88(19) . . . . ?
C4 C5 C6 C7 59.9(2) . . . . ?
C4 C5 C6 C12 -60.0(2) . . . . ?
C12 C6 C7 C8 60.6(2) . . . . ?
C5 C6 C7 C8 -59.3(2) . . . . ?
C6 C7 C8 C13 -60.4(2) . . . . ?
C6 C7 C8 C9 59.7(2) . . . . ?
N1 C4 C9 C8 -177.50(15) . . . . ?
C5 C4 C9 C8 60.5(2) . . . . ?
C10 C4 C9 C8 -59.0(2) . . . . ?
C7 C8 C9 C4 -60.4(2) . . . . ?
C13 C8 C9 C4 59.7(2) . . . . ?
N1 C4 C10 C11 178.51(15) . . . . ?
C5 C4 C10 C11 -60.35(19) . . . . ?
C9 C4 C10 C11 59.2(2) . . . . ?
C4 C10 C11 C12 61.0(2) . . . . ?
C4 C10 C11 C13 -59.8(2) . . . . ?
C10 C11 C12 C6 -60.9(2) . . . . ?
C13 C11 C12 C6 59.3(2) . . . . ?
C7 C6 C12 C11 -59.7(2) . . . . ?
C5 C6 C12 C11 60.3(2) . . . . ?
C7 C8 C13 C11 59.2(2) . . . . ?
C9 C8 C13 C11 -61.0(2) . . . . ?
C12 C11 C13 C8 -59.1(2) . . . . ?
C10 C11 C13 C8 61.0(2) . . . . ?
N2 C14 C15 C16 178.5(2) . . . . ?
C20 C14 C15 C16 56.6(3) . . . . ?
C19 C14 C15 C16 -60.0(3) . . . . ?
C14 C15 C16 C17 61.7(4) . . . . ?
C14 C15 C16 C23 -57.2(4) . . . . ?
C15 C16 C17 C18 -58.1(4) . . . . ?
C23 C16 C17 C18 62.4(4) . . . . ?
C16 C17 C18 C19 56.7(4) . . . . ?
C16 C17 C18 C22 -62.1(4) . . . . ?
C17 C18 C19 C14 -57.9(4) . . . . ?
C22 C18 C19 C14 60.9(4) . . . . ?
N2 C14 C19 C18 -179.7(2) . . . . ?
C15 C14 C19 C18 59.0(3) . . . . ?
C20 C14 C19 C18 -61.0(3) . . . . ?
N2 C14 C20 C21 179.9(2) . . . . ?
C15 C14 C20 C21 -57.2(3) . . . . ?
C19 C14 C20 C21 59.8(3) . . . . ?
C14 C20 C21 C22 -61.1(4) . . . . ?
C14 C20 C21 C23 58.6(4) . . . . ?
C20 C21 C22 C18 59.0(4) . . . . ?
C23 C21 C22 C18 -61.3(4) . . . . ?
C17 C18 C22 C21 61.0(4) . . . . ?
C19 C18 C22 C21 -58.9(4) . . . . ?
C20 C21 C23 C16 -59.3(4) . . . . ?
C22 C21 C23 C16 62.0(4) . . . . ?
C15 C16 C23 C21 58.9(4) . . . . ?
C17 C16 C23 C21 -62.4(4) . . . . ?
C20B C14 C15B C16B 64.6(4) . . . . ?
C19B C14 C15B C16B -61.8(4) . . . . ?
N2 C14 C15B C16B -178.7(3) . . . . ?
C14 C15B C16B C17B 58.0(6) . . . . ?
C14 C15B C16B C23B -61.0(5) . . . . ?
C23B C16B C17B C18B 54.5(7) . . . . ?
C15B C16B C17B C18B -60.7(7) . . . . ?
C16B C17B C18B C22B -52.5(7) . . . . ?
C16B C17B C18B C19B 59.9(7) . . . . ?
C20B C14 C19B C18B -54.4(5) . . . . ?
N2 C14 C19B C18B 179.7(3) . . . . ?
C15B C14 C19B C18B 64.9(4) . . . . ?
C17B C18B C19B C14 -61.9(6) . . . . ?
C22B C18B C19B C14 53.1(6) . . . . ?
C19B C14 C20B C21B 55.1(5) . . . . ?
N2 C14 C20B C21B -179.0(3) . . . . ?
C15B C14 C20B C21B -64.3(4) . . . . ?
C14 C20B C21B C23B 62.8(5) . . . . ?
C14 C20B C21B C22B -55.5(6) . . . . ?
C23B C21B C22B C18B -50.9(7) . . . . ?
C20B C21B C22B C18B 64.5(6) . . . . ?
C17B C18B C22B C21B 49.7(7) . . . . ?
C19B C18B C22B C21B -63.3(6) . . . . ?
C17B C16B C23B C21B -53.5(7) . . . . ?
C15B C16B C23B C21B 63.9(6) . . . . ?
C22B C21B C23B C16B 51.7(7) . . . . ?
C20B C21B C23B C16B -62.6(7) . . . . ?
C31 C26 C27 F1 -177.83(15) . . . . ?
B1 C26 C27 F1 -5.3(2) . . . . ?
C31 C26 C27 C28 1.6(3) . . . . ?
B1 C26 C27 C28 174.15(16) . . . . ?
F1 C27 C28 F2 1.3(2) . . . . ?
C26 C27 C28 F2 -178.17(16) . . . . ?
F1 C27 C28 C29 179.40(16) . . . . ?
C26 C27 C28 C29 0.0(3) . . . . ?
F2 C28 C29 F3 -1.8(3) . . . . ?
C27 C28 C29 F3 179.99(16) . . . . ?
F2 C28 C29 C30 177.00(16) . . . . ?
C27 C28 C29 C30 -1.2(3) . . . . ?
F3 C29 C30 F4 0.6(3) . . . . ?
C28 C29 C30 F4 -178.28(16) . . . . ?
F3 C29 C30 C31 179.53(16) . . . . ?
C28 C29 C30 C31 0.7(3) . . . . ?
F4 C30 C31 F5 1.1(3) . . . . ?
C29 C30 C31 F5 -177.81(16) . . . . ?
F4 C30 C31 C26 180.00(16) . . . . ?
C29 C30 C31 C26 1.1(3) . . . . ?
C27 C26 C31 F5 176.70(15) . . . . ?
B1 C26 C31 F5 4.9(3) . . . . ?
C27 C26 C31 C30 -2.1(3) . . . . ?
B1 C26 C31 C30 -173.90(17) . . . . ?
C37 C32 C33 F6 178.73(15) . . . . ?
B1 C32 C33 F6 11.2(2) . . . . ?
C37 C32 C33 C34 -0.3(3) . . . . ?
B1 C32 C33 C34 -167.82(17) . . . . ?
F6 C33 C34 F7 1.7(3) . . . . ?
C32 C33 C34 F7 -179.28(16) . . . . ?
F6 C33 C34 C35 -177.32(16) . . . . ?
C32 C33 C34 C35 1.7(3) . . . . ?
F7 C34 C35 F8 0.4(3) . . . . ?
C33 C34 C35 F8 179.40(17) . . . . ?
F7 C34 C35 C36 -179.96(17) . . . . ?
C33 C34 C35 C36 -0.9(3) . . . . ?
F8 C35 C36 F9 -1.5(3) . . . . ?
C34 C35 C36 F9 178.86(17) . . . . ?
F8 C35 C36 C37 178.49(17) . . . . ?
C34 C35 C36 C37 -1.2(3) . . . . ?
F9 C36 C37 F10 1.7(2) . . . . ?
C35 C36 C37 F10 -178.26(16) . . . . ?
F9 C36 C37 C32 -177.26(16) . . . . ?
C35 C36 C37 C32 2.8(3) . . . . ?
C33 C32 C37 F10 179.11(15) . . . . ?
B1 C32 C37 F10 -14.0(3) . . . . ?
C33 C32 C37 C36 -2.0(3) . . . . ?
B1 C32 C37 C36 164.87(17) . . . . ?
C43 C38 C39 F11 -178.61(16) . . . . ?
B1 C38 C39 F11 -5.3(2) . . . . ?
C43 C38 C39 C40 1.8(3) . . . . ?
B1 C38 C39 C40 175.14(17) . . . . ?
F11 C39 C40 F12 0.4(3) . . . . ?
C38 C39 C40 F12 180.00(18) . . . . ?
F11 C39 C40 C41 179.58(18) . . . . ?
C38 C39 C40 C41 -0.8(3) . . . . ?
F12 C40 C41 F13 -0.2(3) . . . . ?
C39 C40 C41 F13 -179.41(19) . . . . ?
F12 C40 C41 C42 179.06(19) . . . . ?
C39 C40 C41 C42 -0.1(3) . . . . ?
F13 C41 C42 F14 -0.9(3) . . . . ?
C40 C41 C42 F14 179.8(2) . . . . ?
F13 C41 C42 C43 179.2(2) . . . . ?
C40 C41 C42 C43 -0.1(3) . . . . ?
F14 C42 C43 F15 2.2(3) . . . . ?
C41 C42 C43 F15 -177.95(19) . . . . ?
F14 C42 C43 C38 -178.60(19) . . . . ?
C41 C42 C43 C38 1.3(3) . . . . ?
C39 C38 C43 F15 177.15(16) . . . . ?
B1 C38 C43 F15 4.4(3) . . . . ?
C39 C38 C43 C42 -2.0(3) . . . . ?
B1 C38 C43 C42 -174.82(18) . . . . ?
C49 C44 C45 F16 178.60(15) . . . . ?
B1 C44 C45 F16 9.3(2) . . . . ?
C49 C44 C45 C46 -0.1(3) . . . . ?
B1 C44 C45 C46 -169.36(16) . . . . ?
F16 C45 C46 F17 0.4(2) . . . . ?
C44 C45 C46 F17 179.04(16) . . . . ?
F16 C45 C46 C47 -178.14(16) . . . . ?
C44 C45 C46 C47 0.6(3) . . . . ?
F17 C46 C47 F18 0.6(3) . . . . ?
C45 C46 C47 F18 179.13(16) . . . . ?
F17 C46 C47 C48 -178.80(16) . . . . ?
C45 C46 C47 C48 -0.3(3) . . . . ?
F18 C47 C48 F19 -0.9(3) . . . . ?
C46 C47 C48 F19 178.57(16) . . . . ?
F18 C47 C48 C49 -179.86(16) . . . . ?
C46 C47 C48 C49 -0.4(3) . . . . ?
F19 C48 C49 F20 0.6(2) . . . . ?
C47 C48 C49 F20 179.57(16) . . . . ?
F19 C48 C49 C44 -178.00(16) . . . . ?
C47 C48 C49 C44 1.0(3) . . . . ?
C45 C44 C49 F20 -179.22(15) . . . . ?
B1 C44 C49 F20 -10.7(3) . . . . ?
C45 C44 C49 C48 -0.7(3) . . . . ?
B1 C44 C49 C48 167.78(16) . . . . ?
N2 C1 N1 C2 0.6(2) . . . . ?
Zn1 C1 N1 C2 -172.38(14) . . . . ?
N2 C1 N1 C4 -175.27(16) . . . . ?
Zn1 C1 N1 C4 11.7(3) . . . . ?
C3 C2 N1 C1 -0.3(2) . . . . ?
C3 C2 N1 C4 175.82(17) . . . . ?
C5 C4 N1 C1 -0.4(3) . . . . ?
C9 C4 N1 C1 -120.93(19) . . . . ?
C10 C4 N1 C1 119.17(19) . . . . ?
C5 C4 N1 C2 -175.87(17) . . . . ?
C9 C4 N1 C2 63.6(2) . . . . ?
C10 C4 N1 C2 -56.3(2) . . . . ?
N1 C1 N2 C3 -0.7(2) . . . . ?
Zn1 C1 N2 C3 172.36(14) . . . . ?
N1 C1 N2 C14 173.80(16) . . . . ?
Zn1 C1 N2 C14 -13.2(3) . . . . ?
C2 C3 N2 C1 0.5(2) . . . . ?
C2 C3 N2 C14 -174.19(18) . . . . ?
C20B C14 N2 C1 -69.8(3) . . . . ?
C19B C14 N2 C1 60.8(3) . . . . ?
C15 C14 N2 C1 120.3(2) . . . . ?
C20 C14 N2 C1 -116.3(2) . . . . ?
C19 C14 N2 C1 1.0(3) . . . . ?
C15B C14 N2 C1 175.5(2) . . . . ?
C20B C14 N2 C3 104.0(3) . . . . ?
C19B C14 N2 C3 -125.5(3) . . . . ?
C15 C14 N2 C3 -66.0(3) . . . . ?
C20 C14 N2 C3 57.5(3) . . . . ?
C19 C14 N2 C3 174.8(2) . . . . ?
C15B C14 N2 C3 -10.7(3) . . . . ?
C31 C26 B1 C38 102.39(19) . . . . ?
C27 C26 B1 C38 -69.06(18) . . . . ?
C31 C26 B1 C32 -20.5(2) . . . . ?
C27 C26 B1 C32 168.02(15) . . . . ?
C31 C26 B1 C44 -133.81(18) . . . . ?
C27 C26 B1 C44 54.7(2) . . . . ?
C43 C38 B1 C26 104.3(2) . . . . ?
C39 C38 B1 C26 -68.09(19) . . . . ?
C43 C38 B1 C32 -132.06(18) . . . . ?
C39 C38 B1 C32 55.6(2) . . . . ?
C43 C38 B1 C44 -18.7(3) . . . . ?
C39 C38 B1 C44 168.94(15) . . . . ?
C37 C32 B1 C26 141.20(17) . . . . ?
C33 C32 B1 C26 -52.8(2) . . . . ?
C37 C32 B1 C38 25.2(2) . . . . ?
C33 C32 B1 C38 -168.81(15) . . . . ?
C37 C32 B1 C44 -97.28(18) . . . . ?
C33 C32 B1 C44 68.72(18) . . . . ?
C49 C44 B1 C26 21.3(2) . . . . ?
C45 C44 B1 C26 -170.90(15) . . . . ?
C49 C44 B1 C38 137.39(17) . . . . ?
C45 C44 B1 C38 -54.8(2) . . . . ?
C49 C44 B1 C32 -100.99(18) . . . . ?
C45 C44 B1 C32 66.79(18) . . . . ?

loop_
_platon_squeeze_void_nr
_platon_squeeze_void_average_x
_platon_squeeze_void_average_y
_platon_squeeze_void_average_z
_platon_squeeze_void_volume
_platon_squeeze_void_count_electrons
_platon_squeeze_void_content
1 0.000 0.000 0.000 119 42 ' '
2 0.000 0.500 0.500 119 42 ' '
3 0.202 0.326 0.005 23 1 ' '
4 0.203 0.174 0.505 23 1 ' '
5 0.797 0.674 -0.005 23 1 ' '
6 0.797 0.826 0.495 23 1 ' '
